data_7114081
loop_
_publ_author_name
'Belcher, Warwick J.'
'Longstaff, Christopher A.'
'Neckenig, Marcus R.'
'Steed, Jonathan W.'

_publ_section_title
;
 Channel-containing 1D coordination polymers based on a linear dimetallic
 spacer
;
_journal_issue 15
_journal_name_full 'Chemical Communications'
_journal_page_first 1602
_journal_paper_doi 10.1039/b202652j
_journal_year 2002
_chemical_formula_sum 'C24 H38 Cu2 N2 O11'
_chemical_formula_weight 657.64
_chemical_name_systematic
; 
? 
;
_space_group_IT_number 56
_symmetry_cell_setting orthorhombic
_symmetry_space_group_name_Hall '-P 2ab 2ac'
_symmetry_space_group_name_H-M 'P c c n'
_atom_sites_solution_hydrogens geom
_atom_sites_solution_primary direct
_atom_sites_solution_secondary difmap
_audit_creation_method SHELXL-97
_cell_angle_alpha 90.00
_cell_angle_beta 90.00
_cell_angle_gamma 90.00
_cell_formula_units_Z 4
_cell_length_a 12.9409(5)
_cell_length_b 28.2648(5)
_cell_length_c 8.7103(13)
_cell_measurement_temperature 100(2)
_cell_volume 3186.0(5)
_computing_cell_refinement DENZO-SMN
_computing_data_collection 'Nonius Collect'
_computing_data_reduction DENZO-SMN
_computing_molecular_graphics 'XSeed (Barbour, 1999)'
_computing_structure_refinement 'SHELXL-97 (Sheldrick, 1997)'
_computing_structure_solution 'SHELXS-97 (Sheldrick, 1990)'
_diffrn_ambient_temperature 100(2)
_diffrn_measured_fraction_theta_full 0.994
_diffrn_measured_fraction_theta_max 0.994
_diffrn_measurement_device_type KappaCCD
_diffrn_radiation_monochromator graphite
_diffrn_radiation_source 'fine-focus sealed tube'
_diffrn_radiation_type MoK\a
_diffrn_radiation_wavelength 0.71073
_diffrn_reflns_av_R_equivalents 0.1291
_diffrn_reflns_av_sigmaI/netI 0.1052
_diffrn_reflns_limit_h_max 15
_diffrn_reflns_limit_h_min -15
_diffrn_reflns_limit_k_max 34
_diffrn_reflns_limit_k_min -33
_diffrn_reflns_limit_l_max 9
_diffrn_reflns_limit_l_min -10
_diffrn_reflns_number 13795
_diffrn_reflns_theta_full 26.00
_diffrn_reflns_theta_max 26.00
_diffrn_reflns_theta_min 2.91
_diffrn_standards_decay_% 0
_exptl_absorpt_coefficient_mu 1.388
_exptl_absorpt_correction_T_max 0.8737
_exptl_absorpt_correction_T_min 0.6808
_exptl_absorpt_correction_type Scalepack
_exptl_absorpt_process_details 'Otwinowski and Minor, 1996'
_exptl_crystal_colour blue-green
_exptl_crystal_density_diffrn 1.371
_exptl_crystal_density_method 'not measured'
_exptl_crystal_description block
_exptl_crystal_F_000 1368
_exptl_crystal_size_max 0.30
_exptl_crystal_size_mid 0.20
_exptl_crystal_size_min 0.10
_refine_diff_density_max 0.587
_refine_diff_density_min -0.719
_refine_diff_density_rms 0.122
_refine_ls_extinction_coef 0.0037(9)
_refine_ls_extinction_expression Fc^*^=kFc[1+0.001xFc^2^\l^3^/sin(2\q)]^-1/4^
_refine_ls_extinction_method SHELXL
_refine_ls_goodness_of_fit_ref 1.024
_refine_ls_hydrogen_treatment mixed
_refine_ls_matrix_type full
_refine_ls_number_parameters 191
_refine_ls_number_reflns 3113
_refine_ls_number_restraints 0
_refine_ls_restrained_S_all 1.024
_refine_ls_R_factor_all 0.1171
_refine_ls_R_factor_gt 0.0578
_refine_ls_shift/su_max 0.009
_refine_ls_shift/su_mean 0.000
_refine_ls_structure_factor_coef Fsqd
_refine_ls_weighting_details 'calc w=1/[\s^2^(Fo^2^)+(0.0813P)^2^+0.6299P] where P=(Fo^2^+2Fc^2^)/3'
_refine_ls_weighting_scheme calc
_refine_ls_wR_factor_gt 0.1399
_refine_ls_wR_factor_ref 0.1624
_reflns_number_gt 1860
_reflns_number_total 3113
_reflns_threshold_expression >2sigma(I)
_cod_data_source_file b202652j.txt
_cod_data_source_block cudppa
_cod_original_sg_symbol_H-M Pccn
_cod_database_code 7114081

loop_
_symmetry_equiv_pos_as_xyz
'x, y, z'
'-x+1/2, -y+1/2, z'
'x+1/2, -y, -z+1/2'
'-x, y+1/2, -z+1/2'
'-x, -y, -z'
'x-1/2, y-1/2, -z'
'-x-1/2, y, z-1/2'
'x, -y-1/2, z-1/2'

loop_
_atom_site_label
_atom_site_type_symbol
_atom_site_fract_x
_atom_site_fract_y
_atom_site_fract_z
_atom_site_U_iso_or_equiv
_atom_site_adp_type
_atom_site_occupancy
_atom_site_symmetry_multiplicity
_atom_site_calc_flag
_atom_site_refinement_flags
C2S C 1.1980(13) 0.3033(8) 0.127(3) 0.141(10) Uani 0.50 1 d P
H2S1 H 1.1829 0.3352 0.0897 0.211 Uiso 0.50 1 calc PR
H2S2 H 1.2578 0.2905 0.0723 0.211 Uiso 0.50 1 calc PR
H2S3 H 1.2133 0.3046 0.2375 0.211 Uiso 0.50 1 calc PR
O2S O 1.1156(8) 0.2753(4) 0.1036(11) 0.078(3) Uani 0.50 1 d P
C1S C 1.0293(8) 0.3306(3) -0.2028(13) 0.113(4) Uani 1 1 d .
H1S1 H 0.9585 0.3374 -0.1693 0.170 Uiso 1 1 calc R
H1S2 H 1.0357 0.3371 -0.3129 0.170 Uiso 1 1 calc R
H1S3 H 1.0777 0.3507 -0.1458 0.170 Uiso 1 1 calc R
O1S O 1.0520(6) 0.2834(3) -0.1751(9) 0.139(3) Uani 1 1 d .
H1S H 1.0620 0.2794 -0.0807 0.166 Uiso 1 1 d R
C12 C 1.2877(4) 0.4434(2) 0.0051(8) 0.0478(16) Uani 1 1 d .
H12A H 1.2844 0.4095 0.0287 0.072 Uiso 1 1 calc R
H12B H 1.3278 0.4597 0.0846 0.072 Uiso 1 1 calc R
H12C H 1.3209 0.4480 -0.0948 0.072 Uiso 1 1 calc R
C4 C 0.9286(5) 0.32763(19) 0.3243(6) 0.0408(14) Uani 1 1 d .
H4 H 0.9720 0.3011 0.3421 0.049 Uiso 1 1 calc R
C8 C 0.7500 0.2500 0.3977(8) 0.0368(19) Uani 1 2 d S
H8A H 0.8055 0.2376 0.3307 0.044 Uiso 0.50 1 calc PR
H8B H 0.6945 0.2624 0.3307 0.044 Uiso 0.50 1 calc PR
C1 C 0.8104(4) 0.40507(19) 0.2694(5) 0.0301(12) Uani 1 1 d .
H1 H 0.7688 0.4322 0.2519 0.036 Uiso 1 1 calc R
C7 C 0.7931(4) 0.29036(19) 0.4947(6) 0.0388(14) Uani 1 1 d .
H7A H 0.7387 0.3021 0.5649 0.047 Uiso 1 1 calc R
H7B H 0.8512 0.2785 0.5579 0.047 Uiso 1 1 calc R
C2 C 0.7729(4) 0.37030(19) 0.3624(6) 0.0314(13) Uani 1 1 d .
H2 H 0.7061 0.3735 0.4063 0.038 Uiso 1 1 calc R
C5 C 0.9602(4) 0.36409(19) 0.2301(6) 0.0387(14) Uani 1 1 d .
H5 H 1.0262 0.3616 0.1829 0.046 Uiso 1 1 calc R
C6 C 0.8306(4) 0.33068(18) 0.3932(5) 0.0321(13) Uani 1 1 d .
N1 N 0.9038(3) 0.40276(14) 0.2011(4) 0.0265(10) Uani 1 1 d .
C11 C 1.1798(4) 0.4634(2) 0.0004(6) 0.0313(12) Uani 1 1 d .
O4 O 0.9407(3) 0.43698(14) -0.1376(4) 0.0443(11) Uani 1 1 d .
O1 O 0.9997(3) 0.49858(14) 0.2553(3) 0.0370(9) Uani 1 1 d .
O3 O 0.8316(3) 0.49603(14) 0.0584(4) 0.0402(10) Uani 1 1 d .
O2 O 1.1083(3) 0.43951(13) 0.0591(4) 0.0390(9) Uani 1 1 d .
C9 C 1.0392(4) 0.53874(19) 0.2559(6) 0.0287(12) Uani 1 1 d .
Cu1 Cu 0.96435(4) 0.46221(2) 0.07028(6) 0.0248(3) Uani 1 1 d .
C10 C 1.0659(4) 0.5598(2) 0.4093(6) 0.0385(14) Uani 1 1 d .
H10A H 1.0174 0.5481 0.4870 0.058 Uiso 1 1 calc R
H10B H 1.0612 0.5943 0.4034 0.058 Uiso 1 1 calc R
H10C H 1.1364 0.5506 0.4376 0.058 Uiso 1 1 calc R
H2S H 1.0946 0.2570 0.1756 0.046 Uiso 0.50 1 d PR

loop_
_atom_site_aniso_label
_atom_site_aniso_U_11
_atom_site_aniso_U_22
_atom_site_aniso_U_33
_atom_site_aniso_U_23
_atom_site_aniso_U_13
_atom_site_aniso_U_12
C2S 0.065(12) 0.14(2) 0.22(3) 0.097(19) 0.019(14) 0.044(13)
O2S 0.080(7) 0.076(7) 0.079(7) 0.034(5) 0.022(6) -0.021(6)
C1S 0.147(9) 0.047(5) 0.146(10) 0.018(5) -0.035(7) 0.012(6)
O1S 0.190(8) 0.095(6) 0.131(7) -0.001(5) 0.019(5) -0.001(5)
C12 0.031(3) 0.051(4) 0.062(4) 0.010(3) 0.005(3) 0.001(3)
C4 0.061(4) 0.028(3) 0.033(3) 0.002(3) 0.007(3) 0.000(3)
C8 0.059(5) 0.034(4) 0.017(4) 0.000 0.000 -0.010(4)
C1 0.033(3) 0.038(3) 0.019(3) 0.000(2) -0.006(2) -0.009(2)
C7 0.072(4) 0.029(3) 0.015(3) -0.002(2) 0.001(3) -0.017(3)
C2 0.039(3) 0.038(3) 0.017(3) 0.001(2) -0.001(2) -0.010(3)
C5 0.049(3) 0.034(3) 0.032(3) 0.005(2) 0.015(3) -0.001(3)
C6 0.057(4) 0.027(3) 0.012(3) -0.006(2) 0.002(2) -0.013(3)
N1 0.034(2) 0.028(2) 0.018(2) 0.0008(17) -0.006(2) -0.006(2)
C11 0.031(3) 0.039(3) 0.023(3) -0.004(3) -0.004(2) -0.004(3)
O4 0.072(3) 0.040(2) 0.021(2) 0.0006(18) -0.0041(19) -0.022(2)
O1 0.052(2) 0.041(3) 0.0173(18) -0.0007(16) 0.0020(18) -0.0130(19)
O3 0.0280(19) 0.039(2) 0.053(3) 0.0209(19) -0.0019(17) -0.0075(17)
O2 0.031(2) 0.043(2) 0.043(2) 0.0098(18) 0.0103(18) -0.0014(19)
C9 0.026(3) 0.034(3) 0.026(3) -0.005(2) -0.004(2) -0.006(3)
Cu1 0.0299(4) 0.0278(4) 0.0169(4) 0.0015(3) -0.0018(3) -0.0053(3)
C10 0.041(3) 0.051(4) 0.024(3) -0.004(3) 0.000(2) -0.013(3)

loop_
_atom_type_symbol
_atom_type_description
_atom_type_scat_dispersion_real
_atom_type_scat_dispersion_imag
_atom_type_scat_source
C C 0.0033 0.0016 'International Tables Vol C Tables 4.2.6.8 and 6.1.1.4'
H H 0.0000 0.0000 'International Tables Vol C Tables 4.2.6.8 and 6.1.1.4'
N N 0.0061 0.0033 'International Tables Vol C Tables 4.2.6.8 and 6.1.1.4'
O O 0.0106 0.0060 'International Tables Vol C Tables 4.2.6.8 and 6.1.1.4'
Cu Cu 0.3201 1.2651 'International Tables Vol C Tables 4.2.6.8 and 6.1.1.4'

loop_
_geom_angle_atom_site_label_1
_geom_angle_atom_site_label_2
_geom_angle_atom_site_label_3
_geom_angle
_geom_angle_site_symmetry_1
_geom_angle_site_symmetry_3
C5 C4 C6 118.4(5) . .
C7 C8 C7 112.7(6) . 2_655
N1 C1 C2 123.1(5) . .
C6 C7 C8 110.8(4) . .
C1 C2 C6 120.7(5) . .
N1 C5 C4 124.1(5) . .
C2 C6 C4 117.2(5) . .
C2 C6 C7 123.5(5) . .
C4 C6 C7 119.3(5) . .
C5 N1 C1 116.4(4) . .
C5 N1 Cu1 122.2(3) . .
C1 N1 Cu1 121.1(3) . .
O2 C11 O3 124.6(5) . 5_765
O2 C11 C12 118.0(5) . .
O3 C11 C12 117.4(5) 5_765 .
C9 O4 Cu1 121.3(3) 5_765 .
C9 O1 Cu1 125.2(3) . .
C11 O3 Cu1 124.3(3) 5_765 .
C11 O2 Cu1 122.8(3) . .
O1 C9 O4 125.2(5) . 5_765
O1 C9 C10 117.3(5) . .
O4 C9 C10 117.5(5) 5_765 .
O1 Cu1 O3 89.57(16) . .
O1 Cu1 O4 168.27(15) . .
O3 Cu1 O4 89.52(16) . .
O1 Cu1 O2 89.46(16) . .
O3 Cu1 O2 168.35(14) . .
O4 Cu1 O2 89.08(16) . .
O1 Cu1 N1 93.34(14) . .
O3 Cu1 N1 95.07(15) . .
O4 Cu1 N1 98.39(15) . .
O2 Cu1 N1 96.57(15) . .
O1 Cu1 Cu1 82.83(11) . 5_765
O3 Cu1 Cu1 83.53(10) . 5_765
O4 Cu1 Cu1 85.45(11) . 5_765
O2 Cu1 Cu1 84.83(11) . 5_765
N1 Cu1 Cu1 175.91(11) . 5_765

loop_
_geom_bond_atom_site_label_1
_geom_bond_atom_site_label_2
_geom_bond_distance
_geom_bond_site_symmetry_2
C2S O2S 1.34(2) .
C1S O1S 1.386(10) .
C12 C11 1.506(7) .
C4 C5 1.379(7) .
C4 C6 1.406(7) .
C8 C7 1.525(6) .
C8 C7 1.525(6) 2_655
C1 N1 1.349(6) .
C1 C2 1.363(7) .
C7 C6 1.522(7) .
C2 C6 1.373(7) .
C5 N1 1.338(7) .
N1 Cu1 2.176(4) .
C11 O2 1.255(6) .
C11 O3 1.264(6) 5_765
O4 C9 1.265(6) 5_765
O4 Cu1 1.970(4) .
O1 C9 1.245(6) .
O1 Cu1 1.966(3) .
O3 C11 1.264(6) 5_765
O3 Cu1 1.969(4) .
O2 Cu1 1.972(4) .
C9 O4 1.265(6) 5_765
C9 C10 1.503(7) .
Cu1 Cu1 2.6294(11) 5_765

loop_
_geom_hbond_atom_site_label_D
_geom_hbond_atom_site_label_H
_geom_hbond_atom_site_label_A
_geom_hbond_distance_DH
_geom_hbond_distance_HA
_geom_hbond_distance_DA
_geom_hbond_angle_DHA
_geom_hbond_site_symmetry_A
O1S H1S O2S 0.84 1.75 2.574(13) 165.1 .
O2S H2S O1S 0.86 1.82 2.674(11) 178.0 8_566

loop_
_geom_torsion_atom_site_label_1
_geom_torsion_atom_site_label_2
_geom_torsion_atom_site_label_3
_geom_torsion_atom_site_label_4
_geom_torsion
_geom_torsion_site_symmetry_1
_geom_torsion_site_symmetry_4
C7 C8 C7 C6 -177.4(5) 2_655 .
N1 C1 C2 C6 1.0(8) . .
C6 C4 C5 N1 0.8(8) . .
C1 C2 C6 C4 -0.4(7) . .
C1 C2 C6 C7 -179.5(5) . .
C5 C4 C6 C2 -0.4(7) . .
C5 C4 C6 C7 178.7(5) . .
C8 C7 C6 C2 97.9(5) . .
C8 C7 C6 C4 -81.1(6) . .
C4 C5 N1 C1 -0.3(8) . .
C4 C5 N1 Cu1 173.7(4) . .
C2 C1 N1 C5 -0.6(7) . .
C2 C1 N1 Cu1 -174.6(4) . .
O3 C11 O2 Cu1 -0.5(7) 5_765 .
C12 C11 O2 Cu1 177.2(4) . .
Cu1 O1 C9 O4 2.6(8) . 5_765
Cu1 O1 C9 C10 -176.8(3) . .
C9 O1 Cu1 O3 -84.4(4) . .
C9 O1 Cu1 O4 1.2(10) . .
C9 O1 Cu1 O2 84.0(4) . .
C9 O1 Cu1 N1 -179.4(4) . .
C9 O1 Cu1 Cu1 -0.8(4) . 5_765
C11 O3 Cu1 O1 82.3(4) 5_765 .
C11 O3 Cu1 O4 -86.0(4) 5_765 .
C11 O3 Cu1 O2 -2.9(10) 5_765 .
C11 O3 Cu1 N1 175.6(4) 5_765 .
C11 O3 Cu1 Cu1 -0.5(4) 5_765 5_765
C9 O4 Cu1 O1 -3.8(10) 5_765 .
C9 O4 Cu1 O3 81.8(4) 5_765 .
C9 O4 Cu1 O2 -86.7(4) 5_765 .
C9 O4 Cu1 N1 176.8(4) 5_765 .
C9 O4 Cu1 Cu1 -1.8(4) 5_765 5_765
C11 O2 Cu1 O1 -82.2(4) . .
C11 O2 Cu1 O3 3.0(10) . .
C11 O2 Cu1 O4 86.2(4) . .
C11 O2 Cu1 N1 -175.5(4) . .
C11 O2 Cu1 Cu1 0.7(4) . 5_765
C5 N1 Cu1 O1 -97.8(4) . .
C1 N1 Cu1 O1 75.9(3) . .
C5 N1 Cu1 O3 172.4(4) . .
C1 N1 Cu1 O3 -14.0(4) . .
C5 N1 Cu1 O4 82.1(4) . .
C1 N1 Cu1 O4 -104.2(3) . .
C5 N1 Cu1 O2 -7.9(4) . .
C1 N1 Cu1 O2 165.7(3) . .
C5 N1 Cu1 Cu1 -117.9(15) . 5_765
C1 N1 Cu1 Cu1 55.8(17) . 5_765
